data_2017970
loop_
_publ_author_name
'Kelley, Annette'
'Akkina, Subhash'
'Devarapally, Goutham K.'
'Nalla, Soujanya'
'Pasam, Divya'
'Madhabushi, Shravani'
'Bond, Marcus R.'

_publ_section_title
;
 Nine compounds containing high-nuclearity
 [Cu~<i>n~</i><i>X</i>~2<i>n~+2</i>]^2{-^} (<i>n</i> = 4, 5 or 7;
 <i>X</i> = Cl or Br) quasi-planar oligomers
;
_journal_coeditor_code SK3391
_journal_issue 1
_journal_name_full 'Acta Crystallographica Section C'
_journal_page_first m22
_journal_page_last m34
_journal_paper_doi 10.1107/S0108270110049024
_journal_volume 67
_journal_year 2011
_chemical_formula_iupac '(C7 H10 N)2 [Cu4 Br10]'
_chemical_formula_moiety '2(C7 H10 N +), Br10 Cu4 2-'
_chemical_formula_sum 'C14 H20 Br10 Cu4 N2'
_chemical_formula_weight 1269.549
_chemical_name_systematic
;
bis(2,4-dimethylpyridinium) hexa-\m-bromido-tetrabromidotetracuprate(II)
;
_space_group_crystal_system monoclinic
_space_group_IT_number 14
_space_group_name_Hall '-P 2yn'
_space_group_name_H-M_alt 'P 1 21/n 1'
_symmetry_space_group_name_Hall '-P 2yn'
_symmetry_space_group_name_H-M 'P 1 21/n 1'
_atom_sites_solution_hydrogens geom
_atom_sites_solution_primary direct
_atom_sites_solution_secondary difmap
_cell_angle_alpha 90
_cell_angle_beta 96.095(2)
_cell_angle_gamma 90
_cell_formula_units_Z 2
_cell_length_a 4.03700(10)
_cell_length_b 22.3375(6)
_cell_length_c 15.8508(3)
_cell_measurement_reflns_used 2968
_cell_measurement_temperature 295(2)
_cell_measurement_theta_max 26.373
_cell_measurement_theta_min 2.91
_cell_volume 1421.29(6)
_computing_cell_refinement 'SCALEPACK (Otwinowski & Minor, 1997)'
_computing_data_collection 'COLLECT (Nonius, 1998)'
_computing_data_reduction 'DENZO and SCALEPACK (Otwinowski & Minor, 1997)'
_computing_molecular_graphics
;
ORTEP-3 for Windows (Farrugia, 1997) and ORTEPIII (Burnett & Johnson,
1996)
;
_computing_publication_material 'Please provide missing information'
_computing_structure_refinement 'SHELXL97 (Sheldrick, 2008)'
_computing_structure_solution 'SIR92 (Altomare <i>et al.</i>, 1993)'
_diffrn_ambient_temperature 295(2)
_diffrn_detector_area_resol_mean 9
_diffrn_measured_fraction_theta_full 0.997
_diffrn_measured_fraction_theta_max 0.997
_diffrn_measurement_device '95mm CCD camera on \k-goniostat'
_diffrn_measurement_device_type 'Nonius KappaCCD area-detector'
_diffrn_measurement_method CCD
_diffrn_radiation_monochromator graphite
_diffrn_radiation_type MoK\a
_diffrn_radiation_wavelength 0.71073
_diffrn_reflns_av_R_equivalents 0.0293
_diffrn_reflns_limit_h_max 5
_diffrn_reflns_limit_h_min -5
_diffrn_reflns_limit_k_max 27
_diffrn_reflns_limit_k_min -27
_diffrn_reflns_limit_l_max 19
_diffrn_reflns_limit_l_min -19
_diffrn_reflns_number 5670
_diffrn_reflns_reduction_process
;
Scaled and merged with Sortav
R. H. Blessing (1987), Cryst. Rev. 1, 3--58.
R. H. Blessing (1989), J. Appl. Cryst. 22, 396--397.
;
_diffrn_reflns_theta_full 26.38
_diffrn_reflns_theta_max 26.38
_diffrn_reflns_theta_min 3.16
_exptl_absorpt_coefficient_mu 17.017
_exptl_absorpt_correction_T_max 0.258
_exptl_absorpt_correction_T_min 0.111
_exptl_absorpt_correction_type multi-scan
_exptl_absorpt_process_details '(DENZO/SCALEPACK; Otwinowski & Minor, 1997)'
_exptl_crystal_colour 'dark purple'
_exptl_crystal_density_diffrn 2.967
_exptl_crystal_density_method 'not measured'
_exptl_crystal_description block
_exptl_crystal_F_000 1168
_exptl_crystal_size_max 0.24
_exptl_crystal_size_mid 0.18
_exptl_crystal_size_min 0.08
_refine_diff_density_max 1.623
_refine_diff_density_min -1.424
_refine_ls_extinction_coef 0.0015(4)
_refine_ls_extinction_expression Fc^*^=kFc[1+0.001xFc^2^\l^3^/sin(2\q)]^-1/4^
_refine_ls_extinction_method 'SHELXL97 (Sheldrick, 2008)'
_refine_ls_goodness_of_fit_ref 1.069
_refine_ls_hydrogen_treatment constr
_refine_ls_matrix_type full
_refine_ls_number_parameters 137
_refine_ls_number_reflns 2881
_refine_ls_number_restraints 0
_refine_ls_restrained_S_all 1.069
_refine_ls_R_factor_all 0.0609
_refine_ls_R_factor_gt 0.0447
_refine_ls_shift/su_max 0
_refine_ls_shift/su_mean 0
_refine_ls_structure_factor_coef Fsqd
_refine_ls_weighting_details 'calc w = 1/[\s^2^(Fo^2^)+(0.0867P)^2^+1.6496P] where P=(Fo^2^+2Fc^2^)/3'
_refine_ls_weighting_scheme calc
_refine_ls_wR_factor_gt 0.1262
_refine_ls_wR_factor_ref 0.1376
_reflns_number_gt 2224
_reflns_number_total 2881
_reflns_threshold_expression I>2\s(I)
_cod_data_source_file sk3391.cif
_cod_data_source_block VII
_cod_database_code 2017970
_cod_database_fobs_code 2017970

loop_
_space_group_symop_operation_xyz
'x, y, z'
'-x+1/2, y+1/2, -z+1/2'
'-x, -y, -z'
'x-1/2, -y-1/2, z-1/2'

loop_
_atom_site_type_symbol
_atom_site_label
_atom_site_fract_x
_atom_site_fract_y
_atom_site_fract_z
_atom_site_U_iso_or_equiv
_atom_site_adp_type
_atom_site_calc_flag
_atom_site_refinement_flags
_atom_site_occupancy
_atom_site_disorder_assembly
_atom_site_disorder_group
Cu Cu1 0.77714(18) 0.47194(3) 0.40724(4) 0.0284(3) Uani d . 1 . .
Cu Cu2 0.3311(2) 0.41386(4) 0.21700(5) 0.0313(3) Uani d . 1 . .
Br Br1 1.18732(15) 0.43363(3) 0.51702(4) 0.0283(2) Uani d . 1 . .
Br Br2 0.73421(16) 0.37808(3) 0.33424(4) 0.0286(2) Uani d . 1 . .
Br Br3 0.35161(16) 0.50869(3) 0.30201(4) 0.0272(2) Uani d . 1 . .
Br Br4 0.28398(17) 0.31607(3) 0.15901(4) 0.0353(2) Uani d . 1 . .
Br Br5 -0.08927(19) 0.45516(3) 0.11824(4) 0.0420(3) Uani d . 1 . .
N N1 1.1080(17) 0.1602(3) 0.4739(4) 0.0445(16) Uani d . 1 . .
H H1 1.1849 0.1579 0.5266 0.053 Uiso calc R 1 . .
C C2 1.1407(17) 0.2124(3) 0.4331(4) 0.0337(15) Uani d . 1 . .
C C21 1.292(2) 0.2632(4) 0.4810(5) 0.049(2) Uani d . 1 . .
H H21A 1.298 0.2972 0.4441 0.059 Uiso calc R 1 . .
H H21B 1.5154 0.253 0.5035 0.059 Uiso calc R 1 . .
H H21C 1.1636 0.2727 0.5267 0.059 Uiso calc R 1 . .
C C3 1.0244(18) 0.2139(3) 0.3481(4) 0.0356(16) Uani d . 1 . .
H H3 1.0455 0.249 0.3174 0.043 Uiso calc R 1 . .
C C4 0.8764(18) 0.1642(3) 0.3074(4) 0.0342(16) Uani d . 1 . .
C C41 0.749(2) 0.1682(4) 0.2142(4) 0.048(2) Uani d . 1 . .
H H41A 0.5921 0.2004 0.2056 0.058 Uiso calc R 1 . .
H H41B 0.6423 0.1313 0.1963 0.058 Uiso calc R 1 . .
H H41C 0.9326 0.1754 0.1816 0.058 Uiso calc R 1 . .
C C5 0.842(2) 0.1135(4) 0.3537(5) 0.0445(19) Uani d . 1 . .
H H5 0.7351 0.0802 0.3283 0.053 Uiso calc R 1 . .
C C6 0.964(2) 0.1120(4) 0.4374(5) 0.048(2) Uani d . 1 . .
H H6 0.9455 0.0772 0.4687 0.057 Uiso calc R 1 . .

loop_
_atom_site_aniso_label
_atom_site_aniso_U_11
_atom_site_aniso_U_22
_atom_site_aniso_U_33
_atom_site_aniso_U_12
_atom_site_aniso_U_13
_atom_site_aniso_U_23
Cu1 0.0347(5) 0.0249(5) 0.0238(4) 0.0033(4) -0.0058(3) -0.0054(3)
Cu2 0.0376(5) 0.0266(5) 0.0277(4) 0.0026(4) -0.0065(3) -0.0061(3)
Br1 0.0358(4) 0.0239(4) 0.0237(3) 0.0032(3) -0.0037(3) -0.0037(3)
Br2 0.0351(4) 0.0232(4) 0.0264(4) 0.0026(3) -0.0022(3) -0.0041(3)
Br3 0.0316(4) 0.0246(4) 0.0242(3) 0.0007(3) -0.0027(3) -0.0022(3)
Br4 0.0423(4) 0.0285(4) 0.0354(4) -0.0036(3) 0.0053(3) -0.0103(3)
Br5 0.0504(5) 0.0384(5) 0.0333(4) 0.0074(3) -0.0136(3) -0.0048(3)
N1 0.069(4) 0.035(4) 0.028(3) -0.001(3) 0.002(3) 0.006(3)
C2 0.034(4) 0.037(4) 0.030(3) 0.008(3) 0.003(3) 0.002(3)
C21 0.064(6) 0.037(5) 0.045(4) 0.000(4) -0.003(4) 0.006(4)
C3 0.052(4) 0.023(4) 0.032(3) 0.006(3) 0.007(3) 0.004(3)
C4 0.042(4) 0.036(4) 0.025(3) 0.010(3) 0.007(3) 0.003(3)
C41 0.067(5) 0.049(5) 0.026(4) 0.004(4) -0.003(3) 0.001(3)
C5 0.056(5) 0.034(4) 0.044(4) -0.002(4) 0.006(4) -0.003(4)
C6 0.071(6) 0.035(5) 0.038(4) 0.006(4) 0.009(4) 0.016(4)

loop_
_atom_type_symbol
_atom_type_description
_atom_type_scat_dispersion_real
_atom_type_scat_dispersion_imag
_atom_type_scat_source
C C 0.0033 0.0016 'International Tables Vol C Tables 4.2.6.8 and 6.1.1.4'
H H 0 0 'International Tables Vol C Tables 4.2.6.8 and 6.1.1.4'
N N 0.0061 0.0033 'International Tables Vol C Tables 4.2.6.8 and 6.1.1.4'
Br Br -0.2901 2.4595 'International Tables Vol C Tables 4.2.6.8 and 6.1.1.4'
Cu Cu 0.3201 1.2651 'International Tables Vol C Tables 4.2.6.8 and 6.1.1.4'

loop_
_geom_angle_atom_site_label_1
_geom_angle_atom_site_label_2
_geom_angle_atom_site_label_3
_geom_angle_site_symmetry_1
_geom_angle_site_symmetry_3
_geom_angle
_geom_angle_publ_flag
Br1 Cu1 Br1 . 3_766 87.24(3) yes
Br1 Cu1 Br1 3_766 1_455 88.39(3) yes
Br1 Cu1 Br1 . 1_455 90.36(3) yes
Br1 Cu1 Br2 . . 92.67(3) yes
Br1 Cu1 Br2 3_766 . 178.88(4) yes
Br1 Cu1 Br2 1_455 . 90.50(3) yes
Br1 Cu1 Br3 . . 177.53(4) yes
Br1 Cu1 Br3 3_766 . 92.68(3) yes
Br1 Cu1 Br3 . 1_655 89.24(3) yes
Br1 Cu1 Br3 3_766 1_655 91.59(3) yes
Br1 Cu1 Br3 1_455 . 87.17(3) yes
Br1 Cu1 Br3 1_455 1_655 179.60(3) yes
Br2 Cu1 Br3 . . 87.36(3) yes
Br2 Cu1 Br3 . 1_655 89.53(3) yes
Br3 Cu1 Br3 . 1_655 93.23(3) yes
Br2 Cu2 Br2 . 1_455 87.71(3) yes
Br2 Cu2 Br3 . . 83.54(3) yes
Br2 Cu2 Br3 1_455 . 83.47(3) yes
Br2 Cu2 Br4 . . 90.73(3) yes
Br2 Cu2 Br4 1_455 . 87.81(3) yes
Br2 Cu2 Br5 . . 172.50(4) yes
Br2 Cu2 Br5 1_455 . 87.24(3) yes
Br2 Cu2 Br5 1_455 1_655 175.28(3) yes
Br2 Cu2 Br5 . 1_655 90.22(3) yes
Br3 Cu2 Br4 . . 169.74(4) yes
Br3 Cu2 Br5 . . 90.38(3) yes
Br3 Cu2 Br5 . 1_655 92.09(3) yes
Br4 Cu2 Br5 . . 94.60(3) yes
Br4 Cu2 Br5 . 1_655 96.46(3) yes
Br5 Cu2 Br5 . 1_655 94.40(3) yes
Cu1 Br1 Cu1 . 3_766 92.76(3) yes
Cu1 Br1 Cu1 . 1_655 90.36(3) yes
Cu1 Br1 Cu1 3_766 1_655 91.62(3) yes
Cu1 Br2 Cu2 . . 95.07(3) yes
Cu1 Br2 Cu2 . 1_655 92.32(3) yes
Cu2 Br2 Cu2 . 1_655 87.71(3) yes
Cu1 Br3 Cu2 . . 93.71(3) yes
Cu1 Br3 Cu1 . 1_455 93.23(3) yes
Cu1 Br3 Cu2 1_455 . 94.67(3) yes
Cu2 Br5 Cu2 . 1_455 94.40(3) yes
C6 N1 C2 . . 123.6(6) ?
C6 N1 H1 . . 118.2 ?
C2 N1 H1 . . 118.2 ?
N1 C2 C21 . . 118.6(6) ?
C3 C2 C21 . . 124.7(7) ?
C2 C21 H21A . . 109.5 ?
C2 C21 H21B . . 109.5 ?
H21A C21 H21B . . 109.5 ?
C2 C21 H21C . . 109.5 ?
H21A C21 H21C . . 109.5 ?
H21B C21 H21C . . 109.5 ?
N1 C2 C3 . . 116.7(7) ?
C2 C3 C4 . . 121.3(7) ?
C2 C3 H3 . . 119.3 ?
C4 C3 H3 . . 119.3 ?
C3 C4 C5 . . 118.5(6) ?
C3 C4 C41 . . 119.4(6) ?
C5 C4 C41 . . 122.0(7) ?
C4 C41 H41A . . 109.5 ?
C4 C41 H41B . . 109.5 ?
H41A C41 H41B . . 109.5 ?
C4 C41 H41C . . 109.5 ?
H41A C41 H41C . . 109.5 ?
H41B C41 H41C . . 109.5 ?
C4 C5 C6 . . 119.7(7) ?
C4 C5 H5 . . 120.1 ?
C6 C5 H5 . . 120.1 ?
C5 C6 N1 . . 120.1(7) ?
C5 C6 H6 . . 120 ?
N1 C6 H6 . . 120 ?

loop_
_geom_bond_atom_site_label_1
_geom_bond_atom_site_label_2
_geom_bond_site_symmetry_2
_geom_bond_distance
_geom_bond_publ_flag
Cu1 Br1 . 2.4271(9) yes
Cu1 Br1 3_766 2.4237(9) yes
Cu1 Br1 1_455 3.2109(10) yes
Cu1 Br2 . 2.3922(9) yes
Cu1 Br3 . 2.4080(9) yes
Cu1 Br3 1_655 3.1074(10) yes
Cu2 Br2 . 2.4696(10) yes
Cu2 Br2 1_455 3.2937(11) yes
Cu2 Br3 . 2.5071(10) yes
Cu2 Br4 . 2.3698(10) yes
Cu2 Br5 . 2.3700(10) yes
Cu2 Br5 1_655 3.0913(12) yes
N1 C6 . 1.327(10) ?
N1 C2 . 1.348(9) ?
N1 H1 . 0.86 ?
C2 C21 . 1.462(11) ?
C21 H21A . 0.96 ?
C21 H21B . 0.96 ?
C21 H21C . 0.96 ?
C2 C3 . 1.380(9) ?
C3 H3 . 0.93 ?
C3 C4 . 1.388(10) ?
C4 C41 . 1.513(9) ?
C41 H41A . 0.96 ?
C41 H41B . 0.96 ?
C41 H41C . 0.96 ?
C4 C5 . 1.364(10) ?
C5 H5 . 0.93 ?
C5 C6 . 1.366(10) ?
C6 H6 . 0.93 ?

loop_
_geom_hbond_atom_site_label_D
_geom_hbond_atom_site_label_H
_geom_hbond_atom_site_label_A
_geom_hbond_site_symmetry_A
_geom_hbond_distance_DH
_geom_hbond_distance_HA
_geom_hbond_distance_DA
_geom_hbond_angle_DHA
_geom_hbond_publ_flag
N1 H1 Br4 4_666 0.86 2.84 3.378(6) 121.9 yes
N1 H1 Br5 4_766 0.86 3.01 3.573(6) 125.3 yes
